data_7107721
loop_
_publ_author_name
'Jin Tong'
'Shu-Yan Yu'
'Hui Li'

_publ_section_title
;
 Programmable Self-Assembly of Homo- or Hetero- Metallomacrocycles using
 4-(1H-pyrazolyl-4-yl)pyridine
;
_journal_name_full Chem.Commun.
_journal_page_first 5343
_journal_paper_doi 10.1039/c2cc31234d
_journal_volume 48
_journal_year 2012
_chemical_formula_moiety 'C92 H73.20 N24 O0.60 Pd6, 0.4(H4 O2), 8.6(H2 O)'
_chemical_formula_sum 'C92 H92 N24 O10 Pd6'
_chemical_formula_weight 2332.30
_chemical_name_systematic
;
?
;
_space_group_IT_number 2
_symmetry_cell_setting triclinic
_symmetry_space_group_name_Hall '-P 1'
_symmetry_space_group_name_H-M 'P -1'
_atom_sites_solution_hydrogens geom
_atom_sites_solution_primary direct
_atom_sites_solution_secondary difmap
_audit_creation_method SHELXL-97
_cell_angle_alpha 75.0190(10)
_cell_angle_beta 86.462(2)
_cell_angle_gamma 77.0910(10)
_cell_formula_units_Z 1
_cell_length_a 12.6289(6)
_cell_length_b 16.3546(8)
_cell_length_c 17.1424(6)
_cell_measurement_reflns_used 3175
_cell_measurement_temperature 291(2)
_cell_measurement_theta_max 24.12
_cell_measurement_theta_min 2.33
_cell_volume 3333.8(3)
_computing_cell_refinement SMART
_computing_data_collection 'SMART (Bruker, 2000)'
_computing_data_reduction 'SAINT (Bruker, 2000)'
_computing_molecular_graphics SHELXTL
_computing_publication_material SHELXTL
_computing_structure_refinement SHELXTL
_computing_structure_solution 'SHELXTL (Bruker, 2000)'
_diffrn_ambient_temperature 291(2)
_diffrn_measured_fraction_theta_full 0.999
_diffrn_measured_fraction_theta_max 0.999
_diffrn_measurement_device_type 'Bruker Smart Apex CCD'
_diffrn_measurement_method 'phi and omega scans'
_diffrn_radiation_monochromator graphite
_diffrn_radiation_source 'sealed tube'
_diffrn_radiation_type MoK\a
_diffrn_radiation_wavelength 0.71073
_diffrn_reflns_av_R_equivalents 0.0248
_diffrn_reflns_av_sigmaI/netI 0.0431
_diffrn_reflns_limit_h_max 15
_diffrn_reflns_limit_h_min -15
_diffrn_reflns_limit_k_max 20
_diffrn_reflns_limit_k_min -13
_diffrn_reflns_limit_l_max 21
_diffrn_reflns_limit_l_min -21
_diffrn_reflns_number 20902
_diffrn_reflns_theta_full 26.00
_diffrn_reflns_theta_max 26.00
_diffrn_reflns_theta_min 1.32
_exptl_absorpt_coefficient_mu 0.842
_exptl_absorpt_correction_T_max 0.837
_exptl_absorpt_correction_T_min 0.785
_exptl_absorpt_correction_type multi-scan
_exptl_absorpt_process_details 'SADABS; Bruker, 2000'
_exptl_crystal_colour yellow
_exptl_crystal_density_diffrn 1.162
_exptl_crystal_density_method 'not measured'
_exptl_crystal_description block
_exptl_crystal_F_000 1168
_exptl_crystal_size_max 0.30
_exptl_crystal_size_mid 0.24
_exptl_crystal_size_min 0.22
_refine_diff_density_max 0.358
_refine_diff_density_min -0.448
_refine_diff_density_rms 0.073
_refine_ls_extinction_method none
_refine_ls_goodness_of_fit_ref 1.074
_refine_ls_hydrogen_treatment constr
_refine_ls_matrix_type full
_refine_ls_number_parameters 685
_refine_ls_number_reflns 13113
_refine_ls_number_restraints 0
_refine_ls_restrained_S_all 1.074
_refine_ls_R_factor_all 0.0707
_refine_ls_R_factor_gt 0.0440
_refine_ls_shift/su_max 0.000
_refine_ls_shift/su_mean 0.000
_refine_ls_structure_factor_coef Fsqd
_refine_ls_weighting_details 'calc w=1/[\s^2^(Fo^2^)+(0.0519P)^2^+1.3779P] where P=(Fo^2^+2Fc^2^)/3'
_refine_ls_weighting_scheme calc
_refine_ls_wR_factor_gt 0.1026
_refine_ls_wR_factor_ref 0.1097
_reflns_number_gt 9144
_reflns_number_total 13113
_reflns_threshold_expression >2sigma(I)
_cod_data_source_file c2cc31234d.txt
_cod_data_source_block 42
_cod_original_sg_symbol_H-M P-1
_cod_database_code 7107721

loop_
_symmetry_equiv_pos_as_xyz
'x, y, z'
'-x, -y, -z'

loop_
_atom_site_label
_atom_site_type_symbol
_atom_site_fract_x
_atom_site_fract_y
_atom_site_fract_z
_atom_site_U_iso_or_equiv
_atom_site_adp_type
_atom_site_occupancy
_atom_site_symmetry_multiplicity
_atom_site_calc_flag
_atom_site_refinement_flags
C1 C 0.3342(3) -0.0452(3) 0.0685(2) 0.0473(9) Uani 1 1 d .
H1 H 0.3702 0.0003 0.0543 0.057 Uiso 1 1 calc R
C2 C 0.3700(3) -0.1142(3) 0.0345(2) 0.0516(10) Uani 1 1 d .
H2 H 0.4290 -0.1175 -0.0007 0.062 Uiso 1 1 calc R
C3 C 0.3090(3) -0.1797(3) 0.0576(2) 0.0502(9) Uani 1 1 d .
H3 H 0.3268 -0.2281 0.0365 0.060 Uiso 1 1 calc R
C4 C 0.2219(3) -0.1721(3) 0.1122(3) 0.0550(10) Uani 1 1 d .
H4 H 0.1823 -0.2153 0.1277 0.066 Uiso 1 1 calc R
C5 C 0.1969(3) -0.1022(3) 0.1414(3) 0.0519(10) Uani 1 1 d .
C6 C 0.1141(3) -0.0930(3) 0.2060(2) 0.0543(10) Uani 1 1 d .
C7 C 0.0534(3) -0.1530(3) 0.2389(2) 0.0498(9) Uani 1 1 d .
H7 H 0.0555 -0.2001 0.2174 0.060 Uiso 1 1 calc R
C8 C -0.0124(3) -0.1416(3) 0.3059(2) 0.0536(10) Uani 1 1 d .
H8 H -0.0527 -0.1823 0.3310 0.064 Uiso 1 1 calc R
C9 C -0.0166(4) -0.0682(3) 0.3347(3) 0.0582(11) Uani 1 1 d .
H9 H -0.0583 -0.0600 0.3798 0.070 Uiso 1 1 calc R
C10 C 0.0402(3) -0.0107(3) 0.2963(2) 0.0475(9) Uani 1 1 d .
H10 H 0.0343 0.0393 0.3140 0.057 Uiso 1 1 calc R
C11 C 0.2631(3) 0.1434(3) 0.4331(2) 0.0468(9) Uani 1 1 d .
H11 H 0.1931 0.1531 0.4136 0.056 Uiso 1 1 calc R
C12 C 0.2832(3) 0.1301(3) 0.5184(2) 0.0514(10) Uani 1 1 d .
H12 H 0.2240 0.1367 0.5530 0.062 Uiso 1 1 calc R
C13 C 0.3820(4) 0.1090(3) 0.5489(3) 0.0516(10) Uani 1 1 d .
H13 H 0.3924 0.0961 0.6044 0.062 Uiso 1 1 calc R
C14 C 0.4660(3) 0.1066(2) 0.4984(2) 0.0459(9) Uani 1 1 d .
H14 H 0.5361 0.0944 0.5184 0.055 Uiso 1 1 calc R
C15 C 0.4496(3) 0.1228(2) 0.4133(2) 0.0438(8) Uani 1 1 d .
C16 C 0.5376(3) 0.1216(2) 0.3540(2) 0.0465(9) Uani 1 1 d .
C17 C 0.6453(4) 0.1086(3) 0.3740(3) 0.0562(10) Uani 1 1 d .
H17 H 0.6659 0.1064 0.4258 0.067 Uiso 1 1 calc R
C18 C 0.7221(3) 0.0990(3) 0.3127(2) 0.0500(9) Uani 1 1 d .
H18 H 0.7960 0.0875 0.3233 0.060 Uiso 1 1 calc R
C19 C 0.6874(3) 0.1065(3) 0.2404(3) 0.0509(10) Uani 1 1 d .
H19 H 0.7380 0.1049 0.1987 0.061 Uiso 1 1 calc R
C20 C 0.5794(3) 0.1166(2) 0.2229(2) 0.0477(9) Uani 1 1 d .
H20 H 0.5584 0.1166 0.1719 0.057 Uiso 1 1 calc R
C21 C -0.3976(3) 0.3453(2) 0.4502(2) 0.0460(9) Uani 1 1 d .
H21 H -0.3281 0.3318 0.4291 0.055 Uiso 1 1 calc R
C22 C -0.4300(3) 0.2846(3) 0.5166(2) 0.0459(9) Uani 1 1 d .
H22 H -0.3835 0.2316 0.5377 0.055 Uiso 1 1 calc R
C23 C -0.5275(3) 0.3044(3) 0.5485(2) 0.0526(10) Uani 1 1 d .
H23 H -0.5491 0.2671 0.5943 0.063 Uiso 1 1 calc R
C24 C -0.6000(3) 0.3853(3) 0.5106(2) 0.0490(9) Uani 1 1 d .
H24 H -0.6711 0.3986 0.5290 0.059 Uiso 1 1 calc R
C25 C -0.5625(3) 0.4413(3) 0.4477(3) 0.0497(9) Uani 1 1 d .
C26 C -0.6252(3) 0.5270(2) 0.4055(2) 0.0434(8) Uani 1 1 d .
C27 C -0.7346(3) 0.5591(3) 0.4297(2) 0.0501(9) Uani 1 1 d .
H27 H -0.7705 0.5253 0.4701 0.060 Uiso 1 1 calc R
C28 C -0.7812(3) 0.6389(3) 0.3915(2) 0.0473(9) Uani 1 1 d .
H28 H -0.8535 0.6608 0.4024 0.057 Uiso 1 1 calc R
C29 C -0.7238(3) 0.6913(3) 0.3348(2) 0.0466(9) Uani 1 1 d .
H29 H -0.7530 0.7501 0.3147 0.056 Uiso 1 1 calc R
C30 C -0.6234(3) 0.6541(3) 0.3094(2) 0.0513(10) Uani 1 1 d .
H30 H -0.5898 0.6860 0.2661 0.062 Uiso 1 1 calc R
C31 C 0.0210(3) 0.1971(3) 0.2161(3) 0.0512(9) Uani 1 1 d .
H31 H -0.0343 0.1804 0.1948 0.061 Uiso 1 1 calc R
C32 C 0.0080(3) 0.2672(3) 0.2512(2) 0.0459(9) Uani 1 1 d .
C33 C 0.1145(3) 0.2654(3) 0.2777(2) 0.0478(9) Uani 1 1 d .
H33 H 0.1327 0.3028 0.3048 0.057 Uiso 1 1 calc R
C34 C -0.2853(3) 0.3687(3) 0.2581(3) 0.0513(10) Uani 1 1 d .
H34 H -0.3511 0.3593 0.2448 0.062 Uiso 1 1 calc R
C35 C -0.1926(3) 0.3168(2) 0.2418(2) 0.0482(9) Uani 1 1 d .
H35 H -0.1949 0.2738 0.2159 0.058 Uiso 1 1 calc R
C36 C -0.0909(3) 0.3279(2) 0.2640(2) 0.0453(8) Uani 1 1 d .
C37 C -0.0930(3) 0.3958(3) 0.2995(3) 0.0509(9) Uani 1 1 d .
H37 H -0.0280 0.4063 0.3132 0.061 Uiso 1 1 calc R
C38 C -0.1909(3) 0.4482(3) 0.3146(2) 0.0483(9) Uani 1 1 d .
H38 H -0.1904 0.4925 0.3393 0.058 Uiso 1 1 calc R
C39 C 0.2891(3) 0.1743(3) 0.0274(2) 0.0499(9) Uani 1 1 d .
H39 H 0.2544 0.1589 -0.0112 0.060 Uiso 1 1 calc R
C40 C 0.3536(3) 0.2364(2) 0.0111(2) 0.0442(8) Uani 1 1 d .
C41 C 0.3859(3) 0.2380(2) 0.0871(2) 0.0458(9) Uani 1 1 d .
H41 H 0.4293 0.2735 0.0965 0.055 Uiso 1 1 calc R
C42 C 0.3539(3) 0.3424(2) -0.2100(2) 0.0452(9) Uani 1 1 d .
H42 H 0.3275 0.3358 -0.2570 0.054 Uiso 1 1 calc R
C43 C 0.3333(3) 0.2867(3) -0.1372(3) 0.0532(10) Uani 1 1 d .
H43 H 0.2902 0.2471 -0.1359 0.064 Uiso 1 1 calc R
C44 C 0.3773(3) 0.2906(3) -0.0669(2) 0.0482(9) Uani 1 1 d .
C45 C 0.4357(3) 0.3513(3) -0.0742(2) 0.0482(9) Uani 1 1 d .
H45 H 0.4653 0.3563 -0.0277 0.058 Uiso 1 1 calc R
C46 C 0.4546(3) 0.4074(3) -0.1476(2) 0.0511(9) Uani 1 1 d .
H46 H 0.4983 0.4467 -0.1495 0.061 Uiso 1 1 calc R
N1 N 0.2530(3) -0.0393(2) 0.1195(2) 0.0533(8) Uani 1 1 d .
N2 N 0.1052(3) -0.0206(2) 0.2337(2) 0.0523(8) Uani 1 1 d .
N3 N 0.3505(2) 0.1412(2) 0.38302(18) 0.0416(7) Uani 1 1 d .
N4 N 0.5075(3) 0.1263(2) 0.27929(19) 0.0449(7) Uani 1 1 d .
N5 N -0.4613(3) 0.4201(2) 0.41673(19) 0.0470(7) Uani 1 1 d .
N6 N -0.5732(3) 0.5737(2) 0.34515(18) 0.0423(7) Uani 1 1 d .
N7 N 0.1262(3) 0.1583(2) 0.2185(2) 0.0543(8) Uani 1 1 d .
N8 N 0.1838(3) 0.1979(2) 0.25533(19) 0.0477(7) Uani 1 1 d .
N9 N -0.2862(3) 0.4362(2) 0.2943(2) 0.0487(8) Uani 1 1 d .
N10 N 0.2852(3) 0.1408(2) 0.10697(19) 0.0451(7) Uani 1 1 d .
N11 N 0.3446(3) 0.1806(2) 0.1442(2) 0.0511(8) Uani 1 1 d .
N12 N 0.4086(3) 0.4044(2) -0.21687(19) 0.0474(7) Uani 1 1 d .
O1W O 0.9662(5) 1.0066(4) 0.0446(4) 0.0450(14) Uani 0.40 1 d P
H1X H 1.0059 0.9604 0.0723 0.054 Uiso 0.40 1 d PR
H1Y H 0.9876 1.0157 -0.0043 0.054 Uiso 0.40 1 d PR
O2W O 0.8364(8) 0.2589(6) 0.0596(6) 0.058(2) Uani 0.30 1 d P
H2X H 0.8871 0.2858 0.0585 0.069 Uiso 0.30 1 d PR
H2Y H 0.7942 0.2847 0.0198 0.069 Uiso 0.30 1 d PR
O3W O 0.1437(8) 0.4059(7) 0.0712(6) 0.058(2) Uani 0.30 1 d P
H3X H 0.1245 0.4583 0.0741 0.069 Uiso 0.30 1 d PR
H3Y H 0.1180 0.4007 0.0285 0.069 Uiso 0.30 1 d PR
O4W O 0.3976(6) 0.3791(5) 0.2859(4) 0.0624(19) Uani 0.40 1 d P
H4X H 0.4580 0.3516 0.2718 0.075 Uiso 0.40 1 d PR
H4Y H 0.3679 0.3446 0.3216 0.075 Uiso 0.40 1 d PR
O5W O 0.1951(8) 0.3218(6) 0.6410(6) 0.055(2) Uani 0.30 1 d P
H5X H 0.2497 0.3041 0.6135 0.066 Uiso 0.30 1 d PR
H5Y H 0.1922 0.2836 0.6850 0.066 Uiso 0.30 1 d PR
O6W O 0.0887(7) 0.3377(6) 0.5023(5) 0.047(2) Uani 0.30 1 d P
H6X H 0.0214 0.3568 0.5089 0.057 Uiso 0.30 1 d PR
H6Y H 0.1126 0.3729 0.4633 0.057 Uiso 0.30 1 d PR
O7W O 0.2623(6) 0.6066(5) 0.1462(5) 0.0607(19) Uani 0.40 1 d P
H7X H 0.2639 0.5823 0.1964 0.073 Uiso 0.40 1 d PR
H7Y H 0.3095 0.6378 0.1350 0.073 Uiso 0.40 1 d PR
O8W O 0.9676(8) 0.7119(7) 0.1228(7) 0.068(3) Uani 0.30 1 d P
H8X H 0.9347 0.6727 0.1200 0.081 Uiso 0.30 1 d PR
H8Y H 0.9821 0.7391 0.0754 0.081 Uiso 0.30 1 d PR
O9W O 1.0014(9) 0.3852(7) 0.7452(6) 0.062(3) Uani 0.30 1 d P
H9X H 1.0338 0.4103 0.7710 0.074 Uiso 0.30 1 d PR
H9Y H 0.9371 0.3860 0.7635 0.074 Uiso 0.30 1 d PR
O10W O 0.1640(6) 0.4845(5) 0.9320(4) 0.061(2) Uani 0.40 1 d P
H10X H 0.2302 0.4767 0.9172 0.073 Uiso 0.40 1 d PR
H10Y H 0.1287 0.4631 0.9047 0.073 Uiso 0.40 1 d PR
O11W O 0.4610(9) 0.5977(7) 0.9237(6) 0.063(3) Uani 0.30 1 d P
H11X H 0.4557 0.5709 0.8882 0.075 Uiso 0.30 1 d PR
H11Y H 0.4369 0.6517 0.9046 0.075 Uiso 0.30 1 d PR
O12W O 0.8105(9) 0.9058(7) 0.1211(6) 0.063(3) Uani 0.30 1 d P
H12X H 0.7895 0.8874 0.1692 0.075 Uiso 0.30 1 d PR
H12Y H 0.8347 0.9512 0.1174 0.075 Uiso 0.30 1 d PR
O13W O 0.9189(7) 0.1159(6) 0.4224(5) 0.052(2) Uani 0.30 1 d P
H13X H 0.8882 0.1593 0.4402 0.062 Uiso 0.30 1 d PR
H13Y H 0.9724 0.1280 0.3926 0.062 Uiso 0.30 1 d PR
H14X H 0.2834 -0.0519 0.2655 0.062 Uiso 0.30 1 d PR
H14Y H 0.2266 -0.0800 0.3356 0.062 Uiso 0.30 1 d PR
O14W O 0.2893(8) -0.0766(7) 0.3156(5) 0.064(3) Uani 0.30 1 d P
O15W O 0.4351(6) 0.8849(5) 0.2747(4) 0.0545(17) Uani 0.40 1 d P
H15X H 0.4573 0.9285 0.2457 0.065 Uiso 0.40 1 d PR
H15Y H 0.4323 0.8499 0.2463 0.065 Uiso 0.40 1 d PR
Pd1 Pd 0.19594(3) 0.06088(2) 0.170560(19) 0.05016(9) Uani 1 1 d .
Pd2 Pd 0.34394(3) 0.16041(2) 0.263884(19) 0.04838(9) Uani 1 1 d .
Pd3 Pd -0.42908(3) 0.50785(2) 0.317665(18) 0.04775(9) Uani 1 1 d .

loop_
_atom_site_aniso_label
_atom_site_aniso_U_11
_atom_site_aniso_U_22
_atom_site_aniso_U_33
_atom_site_aniso_U_23
_atom_site_aniso_U_13
_atom_site_aniso_U_12
C1 0.049(2) 0.046(2) 0.046(2) -0.0026(17) -0.0092(17) -0.0148(17)
C2 0.047(2) 0.054(2) 0.046(2) -0.0137(18) -0.0144(17) 0.0107(18)
C3 0.055(2) 0.048(2) 0.050(2) -0.0234(18) -0.0093(18) 0.0019(18)
C4 0.048(2) 0.055(2) 0.066(3) -0.014(2) 0.0060(19) -0.0208(19)
C5 0.050(2) 0.043(2) 0.057(2) -0.0118(18) -0.0217(19) 0.0053(18)
C6 0.049(2) 0.062(3) 0.047(2) -0.0075(19) -0.0115(18) -0.006(2)
C7 0.044(2) 0.050(2) 0.050(2) -0.0118(18) -0.0152(17) 0.0031(17)
C8 0.044(2) 0.057(2) 0.049(2) 0.0131(19) -0.0068(17) -0.0169(18)
C9 0.061(3) 0.051(2) 0.053(2) -0.001(2) 0.005(2) -0.009(2)
C10 0.053(2) 0.046(2) 0.0404(19) -0.0138(17) -0.0108(17) 0.0018(17)
C11 0.044(2) 0.048(2) 0.050(2) -0.0146(17) 0.0101(17) -0.0136(17)
C12 0.046(2) 0.055(2) 0.051(2) -0.0132(19) 0.0160(18) -0.0131(18)
C13 0.065(3) 0.051(2) 0.046(2) -0.0207(18) 0.0063(19) -0.019(2)
C14 0.044(2) 0.044(2) 0.047(2) -0.0083(17) -0.0005(17) -0.0080(16)
C15 0.049(2) 0.043(2) 0.0415(19) -0.0049(16) -0.0033(16) -0.0190(17)
C16 0.049(2) 0.043(2) 0.045(2) -0.0088(16) -0.0012(17) -0.0071(17)
C17 0.053(2) 0.059(3) 0.056(2) -0.020(2) 0.0069(19) -0.006(2)
C18 0.047(2) 0.051(2) 0.053(2) -0.0123(18) 0.0106(18) -0.0146(18)
C19 0.051(2) 0.048(2) 0.052(2) -0.0134(18) 0.0192(19) -0.0128(18)
C20 0.056(2) 0.046(2) 0.045(2) -0.0181(17) 0.0074(18) -0.0144(18)
C21 0.047(2) 0.044(2) 0.049(2) -0.0167(17) -0.0076(17) -0.0058(17)
C22 0.053(2) 0.049(2) 0.042(2) -0.0102(17) -0.0126(17) -0.0221(18)
C23 0.049(2) 0.049(2) 0.049(2) 0.0132(18) -0.0090(18) -0.0153(18)
C24 0.052(2) 0.046(2) 0.047(2) -0.0118(17) -0.0030(18) -0.0051(18)
C25 0.047(2) 0.046(2) 0.059(2) -0.0163(19) 0.0042(18) -0.0135(17)
C26 0.046(2) 0.0387(19) 0.046(2) -0.0120(16) -0.0007(16) -0.0077(16)
C27 0.049(2) 0.051(2) 0.044(2) 0.0067(17) -0.0081(17) -0.0157(18)
C28 0.042(2) 0.050(2) 0.050(2) -0.0169(18) -0.0053(17) -0.0044(17)
C29 0.044(2) 0.044(2) 0.049(2) -0.0145(17) -0.0109(17) 0.0021(16)
C30 0.040(2) 0.054(2) 0.049(2) 0.0083(18) -0.0143(17) -0.0080(17)
C31 0.037(2) 0.054(2) 0.063(3) -0.014(2) 0.0054(18) -0.0151(17)
C32 0.050(2) 0.046(2) 0.043(2) -0.0090(16) 0.0081(17) -0.0176(17)
C33 0.052(2) 0.046(2) 0.047(2) -0.0126(17) 0.0060(17) -0.0155(18)
C34 0.039(2) 0.056(2) 0.065(3) -0.018(2) 0.0061(18) -0.0219(18)
C35 0.051(2) 0.0395(19) 0.053(2) -0.0143(17) 0.0049(18) -0.0061(17)
C36 0.0398(19) 0.046(2) 0.049(2) -0.0149(17) -0.0038(16) -0.0016(16)
C37 0.037(2) 0.058(2) 0.063(2) -0.017(2) -0.0006(17) -0.0196(18)
C38 0.051(2) 0.044(2) 0.050(2) -0.0109(17) 0.0009(18) -0.0096(17)
C39 0.052(2) 0.053(2) 0.047(2) -0.0170(18) -0.0123(18) -0.0077(18)
C40 0.052(2) 0.046(2) 0.0381(19) -0.0170(16) 0.0109(16) -0.0136(17)
C41 0.043(2) 0.044(2) 0.053(2) -0.0151(17) 0.0093(17) -0.0147(16)
C42 0.051(2) 0.048(2) 0.0358(18) -0.0147(16) -0.0100(16) -0.0011(17)
C43 0.042(2) 0.061(3) 0.061(3) -0.014(2) 0.0041(18) -0.0236(19)
C44 0.045(2) 0.045(2) 0.046(2) 0.0075(17) -0.0103(16) -0.0107(17)
C45 0.053(2) 0.049(2) 0.041(2) -0.0118(17) -0.0107(17) -0.0026(18)
C46 0.042(2) 0.061(3) 0.056(2) -0.017(2) 0.0026(18) -0.0223(19)
N1 0.0479(19) 0.052(2) 0.0490(19) -0.0102(15) -0.0025(15) 0.0091(16)
N2 0.058(2) 0.0471(19) 0.0455(18) -0.0028(15) -0.0009(15) -0.0079(16)
N3 0.0410(16) 0.0426(16) 0.0467(17) -0.0154(14) 0.0023(13) -0.0158(13)
N4 0.0438(17) 0.0423(17) 0.0477(18) -0.0100(14) 0.0054(14) -0.0103(13)
N5 0.0459(18) 0.0537(19) 0.0430(17) -0.0115(15) -0.0050(14) -0.0132(15)
N6 0.0495(18) 0.0475(17) 0.0374(15) -0.0172(14) -0.0074(13) -0.0165(14)
N7 0.054(2) 0.058(2) 0.0509(19) -0.0140(16) 0.0049(16) -0.0125(17)
N8 0.0455(18) 0.0522(19) 0.0460(17) -0.0160(15) 0.0068(14) -0.0098(15)
N9 0.0459(18) 0.0542(19) 0.0484(18) -0.0181(15) 0.0066(14) -0.0112(15)
N10 0.0464(18) 0.0409(17) 0.0492(18) -0.0144(14) 0.0031(14) -0.0092(14)
N11 0.054(2) 0.0487(19) 0.0535(19) -0.0178(16) 0.0048(16) -0.0122(15)
N12 0.0471(18) 0.0482(18) 0.0412(17) -0.0025(14) -0.0038(14) -0.0077(15)
O1W 0.047(4) 0.047(4) 0.046(4) -0.019(3) 0.006(3) -0.013(3)
O2W 0.059(6) 0.064(6) 0.047(5) -0.008(5) -0.001(4) -0.012(5)
O3W 0.052(6) 0.069(6) 0.051(5) -0.020(5) -0.008(4) -0.003(5)
O4W 0.055(4) 0.075(5) 0.053(4) -0.012(4) 0.003(3) -0.013(4)
O5W 0.057(6) 0.063(6) 0.054(5) -0.023(5) -0.015(4) -0.016(5)
O6W 0.044(5) 0.059(5) 0.048(5) -0.022(4) 0.016(4) -0.022(4)
O7W 0.058(4) 0.058(4) 0.064(5) -0.014(4) 0.013(4) -0.014(4)
O8W 0.057(6) 0.062(6) 0.091(8) -0.029(6) 0.008(6) -0.015(5)
O9W 0.058(6) 0.061(6) 0.064(6) -0.014(5) 0.004(5) -0.008(5)
O10W 0.041(4) 0.059(4) 0.065(5) 0.015(4) -0.014(3) -0.008(3)
O11W 0.068(7) 0.079(7) 0.048(5) -0.021(5) 0.008(5) -0.026(5)
O12W 0.068(7) 0.070(7) 0.052(6) -0.009(5) -0.012(5) -0.020(5)
O13W 0.046(5) 0.050(5) 0.054(5) -0.005(4) 0.008(4) -0.014(4)
O14W 0.058(6) 0.083(7) 0.042(5) 0.021(5) -0.014(4) -0.034(5)
O15W 0.050(4) 0.053(4) 0.056(4) -0.014(3) 0.006(3) -0.004(3)
Pd1 0.04923(18) 0.04997(18) 0.04854(17) -0.01211(14) 0.00553(13) -0.00689(14)
Pd2 0.04822(18) 0.04762(17) 0.04922(17) -0.01264(13) 0.00558(13) -0.01118(13)
Pd3 0.04591(17) 0.04844(17) 0.04362(16) -0.00389(13) -0.00328(13) -0.00744(13)

loop_
_atom_type_symbol
_atom_type_description
_atom_type_scat_dispersion_real
_atom_type_scat_dispersion_imag
_atom_type_scat_source
C C 0.0033 0.0016 'International Tables Vol C Tables 4.2.6.8 and 6.1.1.4'
H H 0.0000 0.0000 'International Tables Vol C Tables 4.2.6.8 and 6.1.1.4'
N N 0.0061 0.0033 'International Tables Vol C Tables 4.2.6.8 and 6.1.1.4'
O O 0.0106 0.0060 'International Tables Vol C Tables 4.2.6.8 and 6.1.1.4'
Pd Pd -0.9988 1.0072 'International Tables Vol C Tables 4.2.6.8 and 6.1.1.4'

loop_
_geom_angle_atom_site_label_1
_geom_angle_atom_site_label_2
_geom_angle_atom_site_label_3
_geom_angle
_geom_angle_site_symmetry_1
_geom_angle_site_symmetry_3
N1 C1 C2 124.6(4) . .
N1 C1 H1 117.7 . .
C2 C1 H1 117.7 . .
C1 C2 C3 114.2(4) . .
C1 C2 H2 122.9 . .
C3 C2 H2 122.9 . .
C4 C3 C2 120.4(4) . .
C4 C3 H3 119.8 . .
C2 C3 H3 119.8 . .
C5 C4 C3 119.1(4) . .
C5 C4 H4 120.5 . .
C3 C4 H4 120.5 . .
C4 C5 N1 121.2(4) . .
C4 C5 C6 122.7(4) . .
N1 C5 C6 115.7(4) . .
C7 C6 N2 121.0(4) . .
C7 C6 C5 123.9(4) . .
N2 C6 C5 115.0(4) . .
C6 C7 C8 118.1(4) . .
C6 C7 H7 120.9 . .
C8 C7 H7 120.9 . .
C9 C8 C7 119.3(4) . .
C9 C8 H8 120.3 . .
C7 C8 H8 120.3 . .
C10 C9 C8 118.5(4) . .
C10 C9 H9 120.7 . .
C8 C9 H9 120.7 . .
C9 C10 N2 123.6(4) . .
C9 C10 H10 118.2 . .
N2 C10 H10 118.2 . .
N3 C11 C12 117.3(4) . .
N3 C11 H11 121.3 . .
C12 C11 H11 121.3 . .
C13 C12 C11 122.7(4) . .
C13 C12 H12 118.6 . .
C11 C12 H12 118.6 . .
C12 C13 C14 118.3(4) . .
C12 C13 H13 120.8 . .
C14 C13 H13 120.8 . .
C13 C14 C15 120.5(4) . .
C13 C14 H14 119.7 . .
C15 C14 H14 119.7 . .
N3 C15 C14 121.0(3) . .
N3 C15 C16 115.1(3) . .
C14 C15 C16 123.8(3) . .
N4 C16 C17 121.7(4) . .
N4 C16 C15 114.9(3) . .
C17 C16 C15 123.1(4) . .
C16 C17 C18 116.9(4) . .
C16 C17 H17 121.5 . .
C18 C17 H17 121.5 . .
C19 C18 C17 118.5(4) . .
C19 C18 H18 120.8 . .
C17 C18 H18 120.8 . .
C18 C19 C20 123.1(4) . .
C18 C19 H19 118.4 . .
C20 C19 H19 118.4 . .
N4 C20 C19 118.6(4) . .
N4 C20 H20 120.7 . .
C19 C20 H20 120.7 . .
N5 C21 C22 122.9(4) . .
N5 C21 H21 118.5 . .
C22 C21 H21 118.5 . .
C23 C22 C21 118.9(4) . .
C23 C22 H22 120.5 . .
C21 C22 H22 120.5 . .
C22 C23 C24 118.8(4) . .
C22 C23 H23 120.6 . .
C24 C23 H23 120.6 . .
C25 C24 C23 118.9(4) . .
C25 C24 H24 120.6 . .
C23 C24 H24 120.6 . .
C24 C25 N5 121.1(4) . .
C24 C25 C26 124.9(4) . .
N5 C25 C26 114.0(3) . .
N6 C26 C27 122.7(3) . .
N6 C26 C25 116.1(3) . .
C27 C26 C25 121.2(3) . .
C28 C27 C26 116.4(4) . .
C28 C27 H27 121.8 . .
C26 C27 H27 121.8 . .
C27 C28 C29 121.3(4) . .
C27 C28 H28 119.4 . .
C29 C28 H28 119.4 . .
C30 C29 C28 118.7(4) . .
C30 C29 H29 120.7 . .
C28 C29 H29 120.7 . .
N6 C30 C29 121.8(4) . .
N6 C30 H30 119.1 . .
C29 C30 H30 119.1 . .
N7 C31 C32 108.5(4) . .
N7 C31 H31 125.7 . .
C32 C31 H31 125.7 . .
C31 C32 C33 105.6(4) . .
C31 C32 C36 129.2(4) . .
C33 C32 C36 125.2(4) . .
N8 C33 C32 106.7(3) . .
N8 C33 H33 126.7 . .
C32 C33 H33 126.7 . .
C35 C34 N9 122.3(4) . .
C35 C34 H34 118.9 . .
N9 C34 H34 118.9 . .
C34 C35 C36 120.0(4) . .
C34 C35 H35 120.0 . .
C36 C35 H35 120.0 . .
C37 C36 C35 117.1(3) . .
C37 C36 C32 123.6(4) . .
C35 C36 C32 119.2(3) . .
C38 C37 C36 120.8(4) . .
C38 C37 H37 119.6 . .
C36 C37 H37 119.6 . .
N9 C38 C37 121.4(4) . .
N9 C38 H38 119.3 . .
C37 C38 H38 119.3 . .
N10 C39 C40 109.4(3) . .
N10 C39 H39 125.3 . .
C40 C39 H39 125.3 . .
C41 C40 C39 104.5(3) . .
C41 C40 C44 127.4(4) . .
C39 C40 C44 128.1(4) . .
N11 C41 C40 109.5(3) . .
N11 C41 H41 125.3 . .
C40 C41 H41 125.3 . .
N12 C42 C43 124.3(3) . .
N12 C42 H42 117.8 . .
C43 C42 H42 117.8 . .
C44 C43 C42 119.5(4) . .
C44 C43 H43 120.2 . .
C42 C43 H43 120.2 . .
C45 C44 C43 116.1(4) . .
C45 C44 C40 122.4(4) . .
C43 C44 C40 121.4(4) . .
C44 C45 C46 123.7(4) . .
C44 C45 H45 118.1 . .
C46 C45 H45 118.1 . .
N12 C46 C45 119.8(4) . .
N12 C46 H46 120.1 . .
C45 C46 H46 120.1 . .
C1 N1 C5 120.5(4) . .
C1 N1 Pd1 126.3(3) . .
C5 N1 Pd1 113.2(3) . .
C10 N2 C6 119.2(4) . .
C10 N2 Pd1 127.6(3) . .
C6 N2 Pd1 113.2(3) . .
C15 N3 C11 119.8(3) . .
C15 N3 Pd2 115.3(2) . .
C11 N3 Pd2 124.9(3) . .
C20 N4 C16 120.9(4) . .
C20 N4 Pd2 125.8(3) . .
C16 N4 Pd2 113.1(3) . .
C21 N5 C25 119.2(3) . .
C21 N5 Pd3 126.7(3) . .
C25 N5 Pd3 114.0(3) . .
C30 N6 C26 118.3(3) . .
C30 N6 Pd3 128.1(3) . .
C26 N6 Pd3 113.5(2) . .
C31 N7 N8 110.3(3) . .
C31 N7 Pd1 127.2(3) . .
N8 N7 Pd1 122.5(3) . .
N7 N8 C33 108.9(3) . .
N7 N8 Pd2 120.8(3) . .
C33 N8 Pd2 130.2(3) . .
C38 N9 C34 118.4(3) . .
C38 N9 Pd3 122.7(3) . .
C34 N9 Pd3 118.8(3) . .
C39 N10 N11 108.4(3) . .
C39 N10 Pd1 129.9(3) . .
N11 N10 Pd1 121.2(2) . .
C41 N11 N10 108.3(3) . .
C41 N11 Pd2 130.0(3) . .
N10 N11 Pd2 121.2(2) . .
C42 N12 C46 116.3(3) . .
C42 N12 Pd3 125.9(3) . 2_565
C46 N12 Pd3 117.8(3) . 2_565
O1W O1W H1X 92.1 2_775 .
H1X O1W H1Y 109.5 . .
H2X O2W H2Y 109.5 . .
H3X O3W H3Y 109.5 . .
H4X O4W H4Y 109.5 . .
H5X O5W H5Y 109.5 . .
H6X O6W H6Y 109.5 . .
H7X O7W H7Y 109.5 . .
H8X O8W H8Y 109.5 . .
H9X O9W H9Y 109.5 . .
H10X O10W H10Y 109.5 . .
H11X O11W H11Y 109.5 . .
H12X O12W H12Y 109.5 . .
H13X O13W H13Y 109.5 . .
H14X O14W H14Y 109.5 . .
H15X O15W H15Y 109.5 . .
N10 Pd1 N7 85.88(13) . .
N10 Pd1 N2 179.26(14) . .
N7 Pd1 N2 94.65(14) . .
N10 Pd1 N1 97.47(14) . .
N7 Pd1 N1 174.68(15) . .
N2 Pd1 N1 81.97(15) . .
N8 Pd2 N3 96.23(13) . .
N8 Pd2 N11 86.26(14) . .
N3 Pd2 N11 177.25(13) . .
N8 Pd2 N4 175.81(13) . .
N3 Pd2 N4 80.35(13) . .
N11 Pd2 N4 97.11(14) . .
N12 Pd3 N6 95.29(13) 2_565 .
N12 Pd3 N9 87.64(13) 2_565 .
N6 Pd3 N9 176.96(13) . .
N12 Pd3 N5 175.65(13) 2_565 .
N6 Pd3 N5 81.74(13) . .
N9 Pd3 N5 95.29(13) . .

loop_
_geom_bond_atom_site_label_1
_geom_bond_atom_site_label_2
_geom_bond_distance
_geom_bond_site_symmetry_2
C1 N1 1.309(5) .
C1 C2 1.378(6) .
C1 H1 0.9300 .
C2 C3 1.417(6) .
C2 H2 0.9300 .
C3 C4 1.405(6) .
C3 H3 0.9300 .
C4 C5 1.331(6) .
C4 H4 0.9300 .
C5 N1 1.339(6) .
C5 C6 1.489(6) .
C6 C7 1.366(6) .
C6 N2 1.366(6) .
C7 C8 1.403(6) .
C7 H7 0.9300 .
C8 C9 1.400(6) .
C8 H8 0.9300 .
C9 C10 1.324(6) .
C9 H9 0.9300 .
C10 N2 1.332(5) .
C10 H10 0.9300 .
C11 N3 1.356(5) .
C11 C12 1.451(6) .
C11 H11 0.9300 .
C12 C13 1.321(6) .
C12 H12 0.9300 .
C13 C14 1.327(6) .
C13 H13 0.9300 .
C14 C15 1.434(5) .
C14 H14 0.9300 .
C15 N3 1.325(5) .
C15 C16 1.460(5) .
C16 N4 1.336(5) .
C16 C17 1.380(6) .
C17 C18 1.400(6) .
C17 H17 0.9300 .
C18 C19 1.307(6) .
C18 H18 0.9300 .
C19 C20 1.379(6) .
C19 H19 0.9300 .
C20 N4 1.300(5) .
C20 H20 0.9300 .
C21 N5 1.313(5) .
C21 C22 1.410(5) .
C21 H21 0.9300 .
C22 C23 1.323(6) .
C22 H22 0.9300 .
C23 C24 1.448(5) .
C23 H23 0.9300 .
C24 C25 1.359(6) .
C24 H24 0.9300 .
C25 N5 1.360(5) .
C25 C26 1.471(5) .
C26 N6 1.348(5) .
C26 C27 1.440(5) .
C27 C28 1.320(5) .
C27 H27 0.9300 .
C28 C29 1.402(6) .
C28 H28 0.9300 .
C29 C30 1.375(5) .
C29 H29 0.9300 .
C30 N6 1.328(5) .
C30 H30 0.9300 .
C31 N7 1.336(5) .
C31 C32 1.401(6) .
C31 H31 0.9300 .
C32 C33 1.437(6) .
C32 C36 1.456(5) .
C33 N8 1.370(5) .
C33 H33 0.9300 .
C34 C35 1.344(5) .
C34 N9 1.398(5) .
C34 H34 0.9300 .
C35 C36 1.424(6) .
C35 H35 0.9300 .
C36 C37 1.393(6) .
C37 C38 1.390(6) .
C37 H37 0.9300 .
C38 N9 1.341(5) .
C38 H38 0.9300 .
C39 N10 1.334(5) .
C39 C40 1.403(6) .
C39 H39 0.9300 .
C40 C41 1.397(5) .
C40 C44 1.455(5) .
C41 N11 1.339(5) .
C41 H41 0.9300 .
C42 N12 1.327(5) .
C42 C43 1.391(6) .
C42 H42 0.9300 .
C43 C44 1.379(6) .
C43 H43 0.9300 .
C44 C45 1.341(6) .
C45 C46 1.394(6) .
C45 H45 0.9300 .
C46 N12 1.371(5) .
C46 H46 0.9300 .
N1 Pd1 2.026(3) .
N2 Pd1 2.010(3) .
N3 Pd2 1.988(3) .
N4 Pd2 2.031(3) .
N5 Pd3 2.006(3) .
N6 Pd3 1.994(3) .
N7 N8 1.352(5) .
N7 Pd1 1.987(4) .
N8 Pd2 1.980(3) .
N9 Pd3 2.000(3) .
N10 N11 1.372(5) .
N10 Pd1 1.985(3) .
N11 Pd2 1.992(3) .
N12 Pd3 1.985(3) 2_565
O1W O1W 1.742(12) 2_775
O1W H1X 0.8500 .
O1W H1Y 0.8499 .
O2W H2X 0.8500 .
O2W H2Y 0.8500 .
O3W H3X 0.8501 .
O3W H3Y 0.8500 .
O4W H4X 0.8500 .
O4W H4Y 0.8500 .
O5W H5X 0.8500 .
O5W H5Y 0.8500 .
O6W H6X 0.8500 .
O6W H6Y 0.8499 .
O7W H7X 0.8501 .
O7W H7Y 0.8499 .
O8W H8X 0.8501 .
O8W H8Y 0.8500 .
O9W H9X 0.8499 .
O9W H9Y 0.8500 .
O10W H10X 0.8500 .
O10W H10Y 0.8500 .
O11W H11X 0.8500 .
O11W H11Y 0.8500 .
O12W H12X 0.8500 .
O12W H12Y 0.8500 .
O13W H13X 0.8500 .
O13W H13Y 0.8500 .
O14W H14X 0.8499 .
O14W H14Y 0.8501 .
O15W H15X 0.8500 .
O15W H15Y 0.8499 .
Pd3 N12 1.985(3) 2_565

loop_
_geom_torsion_atom_site_label_1
_geom_torsion_atom_site_label_2
_geom_torsion_atom_site_label_3
_geom_torsion_atom_site_label_4
_geom_torsion
_geom_torsion_site_symmetry_4
N1 C1 C2 C3 1.6(6) .
C1 C2 C3 C4 -1.3(5) .
C2 C3 C4 C5 0.5(6) .
C3 C4 C5 N1 0.2(6) .
C3 C4 C5 C6 -173.2(4) .
C4 C5 C6 C7 -2.7(6) .
N1 C5 C6 C7 -176.4(4) .
C4 C5 C6 N2 174.6(4) .
N1 C5 C6 N2 0.9(5) .
N2 C6 C7 C8 -4.8(6) .
C5 C6 C7 C8 172.4(4) .
C6 C7 C8 C9 2.4(6) .
C7 C8 C9 C10 1.5(6) .
C8 C9 C10 N2 -3.1(7) .
N3 C11 C12 C13 -5.9(6) .
C11 C12 C13 C14 5.5(6) .
C12 C13 C14 C15 -2.8(6) .
C13 C14 C15 N3 0.6(6) .
C13 C14 C15 C16 179.9(4) .
N3 C15 C16 N4 -9.5(5) .
C14 C15 C16 N4 171.2(3) .
N3 C15 C16 C17 176.1(4) .
C14 C15 C16 C17 -3.1(6) .
N4 C16 C17 C18 -1.2(6) .
C15 C16 C17 C18 172.8(4) .
C16 C17 C18 C19 2.9(6) .
C17 C18 C19 C20 -5.3(6) .
C18 C19 C20 N4 5.8(6) .
N5 C21 C22 C23 -1.9(6) .
C21 C22 C23 C24 4.0(6) .
C22 C23 C24 C25 -5.3(6) .
C23 C24 C25 N5 4.5(6) .
C23 C24 C25 C26 -177.5(4) .
C24 C25 C26 N6 179.1(4) .
N5 C25 C26 N6 -2.8(5) .
C24 C25 C26 C27 1.0(6) .
N5 C25 C26 C27 179.1(3) .
N6 C26 C27 C28 -2.3(6) .
C25 C26 C27 C28 175.6(4) .
C26 C27 C28 C29 -4.7(6) .
C27 C28 C29 C30 10.6(6) .
C28 C29 C30 N6 -9.8(6) .
N7 C31 C32 C33 -2.0(4) .
N7 C31 C32 C36 -178.7(4) .
C31 C32 C33 N8 1.9(4) .
C36 C32 C33 N8 178.7(4) .
N9 C34 C35 C36 2.2(6) .
C34 C35 C36 C37 -2.6(6) .
C34 C35 C36 C32 175.6(4) .
C31 C32 C36 C37 -179.6(4) .
C33 C32 C36 C37 4.3(6) .
C31 C32 C36 C35 2.4(6) .
C33 C32 C36 C35 -173.7(4) .
C35 C36 C37 C38 2.1(6) .
C32 C36 C37 C38 -176.0(4) .
C36 C37 C38 N9 -1.2(6) .
N10 C39 C40 C41 -1.0(4) .
N10 C39 C40 C44 -178.0(4) .
C39 C40 C41 N11 0.6(4) .
C44 C40 C41 N11 177.7(4) .
N12 C42 C43 C44 -4.4(6) .
C42 C43 C44 C45 1.9(6) .
C42 C43 C44 C40 177.0(4) .
C41 C40 C44 C45 -0.2(7) .
C39 C40 C44 C45 176.2(4) .
C41 C40 C44 C43 -175.0(4) .
C39 C40 C44 C43 1.4(7) .
C43 C44 C45 C46 -1.2(6) .
C40 C44 C45 C46 -176.3(4) .
C44 C45 C46 N12 2.7(6) .
C2 C1 N1 C5 -1.0(6) .
C2 C1 N1 Pd1 -179.3(3) .
C4 C5 N1 C1 0.0(6) .
C6 C5 N1 C1 173.9(3) .
C4 C5 N1 Pd1 178.6(3) .
C6 C5 N1 Pd1 -7.6(4) .
C9 C10 N2 C6 0.8(6) .
C9 C10 N2 Pd1 -179.7(3) .
C7 C6 N2 C10 3.3(6) .
C5 C6 N2 C10 -174.1(3) .
C7 C6 N2 Pd1 -176.3(3) .
C5 C6 N2 Pd1 6.3(4) .
C14 C15 N3 C11 -1.1(5) .
C16 C15 N3 C11 179.6(3) .
C14 C15 N3 Pd2 -179.4(3) .
C16 C15 N3 Pd2 1.3(4) .
C12 C11 N3 C15 3.5(5) .
C12 C11 N3 Pd2 -178.4(3) .
C19 C20 N4 C16 -3.9(6) .
C19 C20 N4 Pd2 170.1(3) .
C17 C16 N4 C20 1.8(6) .
C15 C16 N4 C20 -172.6(3) .
C17 C16 N4 Pd2 -172.9(3) .
C15 C16 N4 Pd2 12.7(4) .
C22 C21 N5 C25 1.0(6) .
C22 C21 N5 Pd3 -175.3(3) .
C24 C25 N5 C21 -2.4(6) .
C26 C25 N5 C21 179.4(3) .
C24 C25 N5 Pd3 174.4(3) .
C26 C25 N5 Pd3 -3.8(4) .
C29 C30 N6 C26 3.0(6) .
C29 C30 N6 Pd3 179.6(3) .
C27 C26 N6 C30 3.2(5) .
C25 C26 N6 C30 -174.8(4) .
C27 C26 N6 Pd3 -173.9(3) .
C25 C26 N6 Pd3 8.1(4) .
C32 C31 N7 N8 1.5(5) .
C32 C31 N7 Pd1 -175.0(3) .
C31 N7 N8 C33 -0.2(4) .
Pd1 N7 N8 C33 176.4(3) .
C31 N7 N8 Pd2 -176.8(3) .
Pd1 N7 N8 Pd2 -0.1(4) .
C32 C33 N8 N7 -1.0(4) .
C32 C33 N8 Pd2 175.0(3) .
C37 C38 N9 C34 0.7(6) .
C37 C38 N9 Pd3 178.3(3) .
C35 C34 N9 C38 -1.2(6) .
C35 C34 N9 Pd3 -178.9(3) .
C40 C39 N10 N11 1.0(4) .
C40 C39 N10 Pd1 172.3(3) .
C40 C41 N11 N10 0.0(4) .
C40 C41 N11 Pd2 -171.7(3) .
C39 N10 N11 C41 -0.6(4) .
Pd1 N10 N11 C41 -172.8(2) .
C39 N10 N11 Pd2 172.0(3) .
Pd1 N10 N11 Pd2 -0.2(4) .
C43 C42 N12 C46 5.7(6) .
C43 C42 N12 Pd3 -174.2(3) 2_565
C45 C46 N12 C42 -4.7(6) .
C45 C46 N12 Pd3 175.2(3) 2_565
C39 N10 Pd1 N7 -115.4(4) .
N11 N10 Pd1 N7 54.8(3) .
C39 N10 Pd1 N1 60.4(4) .
N11 N10 Pd1 N1 -129.3(3) .
C31 N7 Pd1 N10 120.6(4) .
N8 N7 Pd1 N10 -55.5(3) .
C31 N7 Pd1 N2 -58.9(4) .
N8 N7 Pd1 N2 125.0(3) .
C10 N2 Pd1 N7 -11.7(4) .
C6 N2 Pd1 N7 167.8(3) .
C10 N2 Pd1 N1 172.4(4) .
C6 N2 Pd1 N1 -8.0(3) .
C1 N1 Pd1 N10 7.5(3) .
C5 N1 Pd1 N10 -170.9(3) .
C1 N1 Pd1 N2 -173.0(4) .
C5 N1 Pd1 N2 8.6(3) .
N7 N8 Pd2 N3 -125.8(3) .
C33 N8 Pd2 N3 58.5(3) .
N7 N8 Pd2 N11 55.4(3) .
C33 N8 Pd2 N11 -120.3(3) .
C15 N3 Pd2 N8 -173.4(3) .
C11 N3 Pd2 N8 8.4(3) .
C15 N3 Pd2 N4 4.2(3) .
C11 N3 Pd2 N4 -174.0(3) .
C41 N11 Pd2 N8 115.5(4) .
N10 N11 Pd2 N8 -55.3(3) .
C41 N11 Pd2 N4 -62.0(4) .
N10 N11 Pd2 N4 127.2(3) .
C20 N4 Pd2 N3 176.3(3) .
C16 N4 Pd2 N3 -9.4(3) .
C20 N4 Pd2 N11 -4.8(3) .
C16 N4 Pd2 N11 169.6(3) .
C30 N6 Pd3 N12 -7.8(3) 2_565
C26 N6 Pd3 N12 169.0(3) 2_565
C30 N6 Pd3 N5 175.4(3) .
C26 N6 Pd3 N5 -7.8(2) .
C38 N9 Pd3 N12 83.6(3) 2_565
C34 N9 Pd3 N12 -98.8(3) 2_565
C38 N9 Pd3 N5 -99.6(3) .
C34 N9 Pd3 N5 78.0(3) .
C21 N5 Pd3 N6 -177.2(3) .
C25 N5 Pd3 N6 6.3(3) .
C21 N5 Pd3 N9 3.5(3) .
C25 N5 Pd3 N9 -173.0(3) .
